data_7015818
loop_
_publ_author_name
'Levason, William'
'Light, Mark E.'
'Maheshwari, Seema'
'Reid, Gillian'
'Zhang, Wenjian'

_publ_section_title
;
 Unusual neutral ligand coordination to arsenic and antimony
 trifluoride.
;
_journal_issue 19
_journal_name_full 'Dalton transactions (Cambridge, England : 2003)'
_journal_page_first 5291
_journal_page_last 5297
_journal_paper_doi 10.1039/c1dt10113g
_journal_volume 40
_journal_year 2011
_chemical_absolute_configuration ad
_chemical_formula_moiety 'C36 H30 As2 F3 O2 Sb'
_chemical_formula_structural '((C6 H5)3 As O)2 (F3 Sb)'
_chemical_formula_sum 'C36 H30 As2 F3 O2 Sb'
_chemical_formula_weight 823.19
_chemical_name_common 'Trifluorobis(triphenylarsine oxide-O)antimony(iii)'
_chemical_name_systematic
;
Trifluorobis(triphenylarsine oxide-O)antimony(III)
;
_space_group_IT_number 9
_space_group_name_Hall 'C -2yc'
_symmetry_cell_setting monoclinic
_symmetry_space_group_name_Hall 'C -2yc'
_symmetry_space_group_name_H-M 'C 1 c 1'
_atom_sites_solution_hydrogens geom
_atom_sites_solution_primary direct
_atom_sites_solution_secondary difmap
_audit_creation_date 2010-12-01
_audit_creation_method 'SHELXL-97 + hand edit'
_cell_angle_alpha 90.00
_cell_angle_beta 116.5420(10)
_cell_angle_gamma 90.00
_cell_formula_units_Z 4
_cell_length_a 10.0551(3)
_cell_length_b 32.8259(10)
_cell_length_c 10.7878(3)
_cell_measurement_reflns_used 13677
_cell_measurement_temperature 120(2)
_cell_measurement_theta_max 27.48
_cell_measurement_theta_min 2.91
_cell_volume 3185.43(16)
_computing_cell_refinement 'DENZO (Otwinowski & Minor, 1997) & COLLECT (Hooft, R.W.W., 1998)'
_computing_data_collection 'COLLECT (Hooft, R.W.W., 1998)'
_computing_data_reduction 'DENZO (Otwinowski & Minor, 1997) & COLLECT (Hooft, R.W.W., 1998)'
_computing_molecular_graphics
;
Images generated using CrystalMaker: a crystal and molecular
structures program for Mac and Windows. CrystalMaker Software Ltd,
Oxford, England (www.crystalmaker.com)
;
_computing_publication_material 'WINGX (Farrugia, 1998)'
_computing_structure_refinement 'SHELXL-97 (Sheldrick, 2008)'
_computing_structure_solution 'SHELXS-97 (Sheldrick, 1997)'
_diffrn_ambient_temperature 120(2)
_diffrn_detector_area_resol_mean 9.091
_diffrn_measured_fraction_theta_full 0.995
_diffrn_measured_fraction_theta_max 0.995
_diffrn_measurement_device_type 'Bruker-Nonius CCD camera on \k-goniostat'
_diffrn_measurement_method '\f & \w scans to fill the asymmetric unit'
_diffrn_radiation_monochromator '10cm confocal mirrors'
_diffrn_radiation_source 'Bruker Nonius FR591 Rotating Anode'
_diffrn_radiation_type MoK\a
_diffrn_radiation_wavelength 0.71073
_diffrn_reflns_av_R_equivalents 0.0456
_diffrn_reflns_av_sigmaI/netI 0.0422
_diffrn_reflns_limit_h_max 11
_diffrn_reflns_limit_h_min -11
_diffrn_reflns_limit_k_max 37
_diffrn_reflns_limit_k_min -38
_diffrn_reflns_limit_l_max 12
_diffrn_reflns_limit_l_min -12
_diffrn_reflns_number 13457
_diffrn_reflns_theta_full 25.03
_diffrn_reflns_theta_max 25.03
_diffrn_reflns_theta_min 2.93
_diffrn_standards_number 0
_exptl_absorpt_coefficient_mu 2.978
_exptl_absorpt_correction_T_max 0.9428
_exptl_absorpt_correction_T_min 0.7550
_exptl_absorpt_correction_type multi-scan
_exptl_absorpt_process_details
;
SADABS V2.10 (Sheldrick, G.M., 2003)
;
_exptl_crystal_colour Colourless
_exptl_crystal_density_diffrn 1.716
_exptl_crystal_density_method 'not measured'
_exptl_crystal_description Fragment
_exptl_crystal_F_000 1624
_exptl_crystal_size_max 0.10
_exptl_crystal_size_mid 0.07
_exptl_crystal_size_min 0.02
_refine_diff_density_max 0.823
_refine_diff_density_min -0.715
_refine_diff_density_rms 0.109
_refine_ls_abs_structure_details 'Flack H D (1983), Acta Cryst. A39, 876-881'
_refine_ls_abs_structure_Flack 0.077(15)
_refine_ls_extinction_method none
_refine_ls_goodness_of_fit_ref 1.080
_refine_ls_hydrogen_treatment constr
_refine_ls_matrix_type full
_refine_ls_number_parameters 398
_refine_ls_number_reflns 5159
_refine_ls_number_restraints 2
_refine_ls_restrained_S_all 1.080
_refine_ls_R_factor_all 0.0451
_refine_ls_R_factor_gt 0.0410
_refine_ls_shift/su_max 0.006
_refine_ls_shift/su_mean 0.001
_refine_ls_structure_factor_coef Fsqd
_refine_ls_weighting_details 'calc w=1/[\s^2^(Fo^2^)+(0.0477P)^2^+27.4166P] where P=(Fo^2^+2Fc^2^)/3'
_refine_ls_weighting_scheme calc
_refine_ls_wR_factor_gt 0.1042
_refine_ls_wR_factor_ref 0.1082
_reflns_number_gt 4920
_reflns_number_total 5159
_reflns_threshold_expression I>2\s(I)
_cod_data_source_file c1dt10113g.txt
_cod_data_source_block 2010sm715a
_cod_depositor_comments
;
The following automatic conversions were performed:
'_symmetry_cell_setting' value 'Monoclinic' changed to 'monoclinic'
according to '/home/saulius/struct/CIF-dictionaries/cif_core.dic'
dictionary named 'cif_core.dic' version 2.4.1 from 2010-06-29.

Automatic conversion script
Id: cif_fix_enum 1555 2011-01-17 13:19:09Z saulius 
;
_cod_original_sg_symbol_H-M 'C c'
_cod_database_code 7015818

loop_
_symmetry_equiv_pos_as_xyz
'x, y, z'
'x, -y, z+1/2'
'x+1/2, y+1/2, z'
'x+1/2, -y+1/2, z+1/2'

loop_
_atom_site_label
_atom_site_type_symbol
_atom_site_fract_x
_atom_site_fract_y
_atom_site_fract_z
_atom_site_U_iso_or_equiv
_atom_site_adp_type
_atom_site_occupancy
_atom_site_symmetry_multiplicity
_atom_site_calc_flag
_atom_site_refinement_flags
_atom_site_disorder_assembly
_atom_site_disorder_group
As1 As 0.00567(8) 0.93723(2) -0.11974(8) 0.02289(18) Uani 1 1 d . A .
C1 C -0.1370(8) 0.9451(2) -0.0498(8) 0.0231(16) Uani 1 1 d . . .
C2 C -0.2245(10) 0.9806(2) -0.0836(9) 0.0326(18) Uani 1 1 d . . .
H2 H -0.2088 1.0019 -0.1354 0.039 Uiso 1 1 calc R . .
C3 C -0.3340(10) 0.9838(3) -0.0395(10) 0.038(2) Uani 1 1 d . . .
H3 H -0.3946 1.0075 -0.0620 0.046 Uiso 1 1 calc R . .
C4 C -0.3567(11) 0.9529(3) 0.0373(10) 0.040(2) Uani 1 1 d . . .
H4 H -0.4313 0.9556 0.0680 0.047 Uiso 1 1 calc R . .
C5 C -0.2707(9) 0.9185(3) 0.0682(9) 0.0338(19) Uani 1 1 d . . .
H5 H -0.2880 0.8972 0.1187 0.041 Uiso 1 1 calc R . .
C6 C -0.1593(9) 0.9142(2) 0.0276(8) 0.0284(17) Uani 1 1 d . . .
H6 H -0.0987 0.8905 0.0522 0.034 Uiso 1 1 calc R . .
C7 C 0.1215(9) 0.9863(2) -0.0846(8) 0.0268(17) Uani 1 1 d . . .
C8 C 0.0734(10) 1.0180(3) -0.1801(9) 0.0330(18) Uani 1 1 d . . .
H8 H -0.0123 1.0151 -0.2665 0.040 Uiso 1 1 calc R . .
C9 C 0.1540(10) 1.0535(2) -0.1451(9) 0.0340(19) Uani 1 1 d . . .
H9 H 0.1234 1.0755 -0.2091 0.041 Uiso 1 1 calc R . .
C10 C 0.2767(10) 1.0580(3) -0.0211(11) 0.039(2) Uani 1 1 d . . .
H10 H 0.3292 1.0832 0.0001 0.047 Uiso 1 1 calc R . .
C11 C 0.3257(10) 1.0268(3) 0.0739(11) 0.049(3) Uani 1 1 d . . .
H11 H 0.4111 1.0303 0.1602 0.059 Uiso 1 1 calc R . .
C12 C 0.2482(10) 0.9896(3) 0.0418(10) 0.040(2) Uani 1 1 d . . .
H12 H 0.2812 0.9673 0.1046 0.048 Uiso 1 1 calc R . .
C13 C -0.1089(8) 0.9278(2) -0.3137(8) 0.0229(16) Uani 1 1 d . . .
C14 C -0.0417(9) 0.9263(2) -0.4006(9) 0.0313(18) Uani 1 1 d . . .
H14 H 0.0591 0.9344 -0.3684 0.038 Uiso 1 1 calc R . .
C15 C -0.1241(10) 0.9127(3) -0.5372(9) 0.0336(19) Uani 1 1 d . . .
H15 H -0.0783 0.9107 -0.5973 0.040 Uiso 1 1 calc R . .
C16 C -0.2690(10) 0.9024(3) -0.5835(9) 0.036(2) Uani 1 1 d . . .
H16 H -0.3246 0.8939 -0.6769 0.043 Uiso 1 1 calc R . .
C17 C -0.3373(10) 0.9041(3) -0.4974(9) 0.0322(19) Uani 1 1 d . . .
H17 H -0.4386 0.8964 -0.5308 0.039 Uiso 1 1 calc R . .
C18 C -0.2571(9) 0.9169(2) -0.3629(8) 0.0301(18) Uani 1 1 d . . .
H18 H -0.3034 0.9184 -0.3032 0.036 Uiso 1 1 calc R . .
As2 As 0.16078(7) 0.80419(2) 0.33361(7) 0.01853(17) Uani 1 1 d . A .
C19 C 0.2681(8) 0.8240(2) 0.5186(7) 0.0211(15) Uani 1 1 d . . .
C20 C 0.4237(9) 0.8274(2) 0.5790(8) 0.0241(16) Uani 1 1 d . . .
H20 H 0.4775 0.8184 0.5307 0.029 Uiso 1 1 calc R . .
C21 C 0.4979(9) 0.8441(2) 0.7117(8) 0.0257(16) Uani 1 1 d . . .
H21 H 0.6033 0.8457 0.7554 0.031 Uiso 1 1 calc R . .
C22 C 0.4182(10) 0.8584(3) 0.7805(9) 0.0334(19) Uani 1 1 d . . .
H22 H 0.4693 0.8706 0.8693 0.040 Uiso 1 1 calc R . .
C23 C 0.2656(9) 0.8550(2) 0.7201(8) 0.0284(17) Uani 1 1 d . . .
H23 H 0.2125 0.8645 0.7684 0.034 Uiso 1 1 calc R . .
C24 C 0.1879(9) 0.8377(2) 0.5886(9) 0.0281(17) Uani 1 1 d . . .
H24 H 0.0827 0.8353 0.5474 0.034 Uiso 1 1 calc R . .
C25 C -0.0348(8) 0.7887(2) 0.3087(8) 0.0237(16) Uani 1 1 d . . .
C26 C -0.1528(8) 0.8138(2) 0.2346(8) 0.0274(17) Uani 1 1 d . . .
H26 H -0.1374 0.8379 0.1941 0.033 Uiso 1 1 calc R . .
C27 C -0.2919(9) 0.8047(3) 0.2183(9) 0.0340(19) Uani 1 1 d . . .
H27 H -0.3726 0.8227 0.1688 0.041 Uiso 1 1 calc R . .
C28 C -0.3148(9) 0.7683(3) 0.2759(9) 0.034(2) Uani 1 1 d . . .
H28 H -0.4110 0.7614 0.2659 0.041 Uiso 1 1 calc R . .
C29 C -0.1955(10) 0.7428(3) 0.3471(10) 0.037(2) Uani 1 1 d . . .
H29 H -0.2111 0.7177 0.3826 0.044 Uiso 1 1 calc R . .
C30 C -0.0547(9) 0.7529(2) 0.3675(9) 0.0306(18) Uani 1 1 d . . .
H30 H 0.0274 0.7359 0.4207 0.037 Uiso 1 1 calc R . .
C31 C 0.2551(8) 0.7567(2) 0.3076(8) 0.0203(15) Uani 1 1 d . . .
C32 C 0.3394(8) 0.7315(2) 0.4202(8) 0.0238(16) Uani 1 1 d . . .
H32 H 0.3523 0.7383 0.5105 0.029 Uiso 1 1 calc R . .
C33 C 0.4036(8) 0.6966(2) 0.3995(9) 0.0313(19) Uani 1 1 d . . .
H33 H 0.4601 0.6792 0.4755 0.038 Uiso 1 1 calc R . .
C34 C 0.3859(9) 0.6867(2) 0.2678(9) 0.0266(17) Uani 1 1 d . . .
H34 H 0.4320 0.6630 0.2541 0.032 Uiso 1 1 calc R . .
C35 C 0.3017(10) 0.7112(2) 0.1573(8) 0.0273(17) Uani 1 1 d . . .
H35 H 0.2879 0.7040 0.0671 0.033 Uiso 1 1 calc R . .
C36 C 0.2365(8) 0.7464(2) 0.1759(8) 0.0242(16) Uani 1 1 d . . .
H36 H 0.1794 0.7634 0.0990 0.029 Uiso 1 1 calc R . .
O1 O 0.1081(6) 0.89590(17) -0.0500(6) 0.0319(13) Uani 1 1 d . . .
O2 O 0.1339(6) 0.83998(15) 0.2131(5) 0.0242(11) Uani 1 1 d . . .
Sb1A Sb 0.30332(16) 0.87360(6) 0.16122(16) 0.0186(2) Uani 0.3511(12) 1 d P A 1
F1A F 0.461(2) 0.8743(5) 0.083(2) 0.0262(10) Uani 0.3511(12) 1 d P A 1
F2A F 0.450(3) 0.8389(6) 0.305(3) 0.0262(10) Uani 0.3511(12) 1 d P A 1
F3A F 0.2612(13) 0.8290(4) 0.0343(13) 0.0262(10) Uani 0.3511(12) 1 d P A 1
Sb1B Sb 0.29558(8) 0.85540(3) 0.12058(7) 0.0186(2) Uani 0.6489(12) 1 d P A 2
F1B F 0.4605(12) 0.8850(2) 0.0987(11) 0.0262(10) Uani 0.6489(12) 1 d P A 2
F2B F 0.4446(15) 0.8303(3) 0.2920(14) 0.0262(10) Uani 0.6489(12) 1 d P A 2
F3B F 0.3155(7) 0.9033(2) 0.2260(7) 0.0262(10) Uani 0.6489(12) 1 d P A 2

loop_
_atom_site_aniso_label
_atom_site_aniso_U_11
_atom_site_aniso_U_22
_atom_site_aniso_U_33
_atom_site_aniso_U_23
_atom_site_aniso_U_13
_atom_site_aniso_U_12
As1 0.0234(4) 0.0214(4) 0.0216(4) 0.0009(3) 0.0081(3) -0.0028(3)
C1 0.019(4) 0.023(4) 0.031(4) -0.006(3) 0.014(3) -0.005(3)
C2 0.049(5) 0.026(4) 0.024(4) -0.003(3) 0.017(4) -0.002(4)
C3 0.035(5) 0.034(5) 0.047(6) -0.013(4) 0.020(4) -0.001(4)
C4 0.039(5) 0.044(5) 0.050(6) -0.014(4) 0.033(4) -0.006(4)
C5 0.035(5) 0.039(5) 0.028(4) 0.004(4) 0.014(4) -0.003(4)
C6 0.029(4) 0.027(4) 0.028(4) 0.004(3) 0.012(3) 0.000(3)
C7 0.027(4) 0.022(4) 0.032(4) -0.001(3) 0.013(3) -0.009(3)
C8 0.044(5) 0.028(4) 0.034(5) 0.005(3) 0.024(4) 0.005(4)
C9 0.044(5) 0.026(4) 0.040(5) 0.006(4) 0.026(4) 0.002(4)
C10 0.031(5) 0.031(5) 0.054(6) -0.003(4) 0.019(4) -0.016(4)
C11 0.031(5) 0.041(5) 0.058(6) -0.002(5) 0.004(4) -0.004(4)
C12 0.038(5) 0.027(5) 0.040(5) -0.003(4) 0.003(4) -0.004(4)
C13 0.026(4) 0.020(4) 0.023(4) 0.000(3) 0.011(3) 0.000(3)
C14 0.027(4) 0.028(4) 0.039(5) 0.003(4) 0.015(4) -0.003(3)
C15 0.042(5) 0.033(4) 0.032(5) -0.006(4) 0.021(4) -0.001(4)
C16 0.039(5) 0.041(5) 0.032(5) -0.001(4) 0.018(4) 0.000(4)
C17 0.031(4) 0.027(4) 0.036(5) -0.006(4) 0.012(4) -0.005(3)
C18 0.034(5) 0.027(4) 0.027(4) 0.000(3) 0.011(4) 0.002(3)
As2 0.0194(4) 0.0174(3) 0.0159(3) 0.0014(3) 0.0052(3) 0.0008(3)
C19 0.024(4) 0.018(4) 0.019(4) 0.000(3) 0.007(3) -0.006(3)
C20 0.030(4) 0.020(4) 0.021(4) 0.007(3) 0.010(3) 0.002(3)
C21 0.024(4) 0.021(4) 0.026(4) -0.002(3) 0.007(3) -0.002(3)
C22 0.039(5) 0.037(5) 0.021(4) -0.006(3) 0.009(4) -0.008(4)
C23 0.035(4) 0.029(4) 0.018(4) -0.006(3) 0.008(3) 0.004(3)
C24 0.024(4) 0.026(4) 0.032(4) -0.006(3) 0.010(3) 0.000(3)
C25 0.017(3) 0.027(4) 0.023(4) -0.008(3) 0.005(3) -0.001(3)
C26 0.022(4) 0.036(5) 0.025(4) -0.003(3) 0.012(3) -0.008(3)
C27 0.023(4) 0.045(5) 0.034(5) -0.002(4) 0.012(4) 0.002(3)
C28 0.028(4) 0.038(5) 0.047(5) -0.014(4) 0.025(4) -0.013(4)
C29 0.040(5) 0.030(4) 0.049(6) -0.003(4) 0.027(4) -0.007(4)
C30 0.035(4) 0.025(4) 0.030(4) 0.001(3) 0.012(4) -0.005(3)
C31 0.023(4) 0.011(3) 0.026(4) 0.003(3) 0.010(3) 0.005(3)
C32 0.023(4) 0.020(4) 0.025(4) 0.000(3) 0.007(3) -0.001(3)
C33 0.021(4) 0.025(4) 0.035(5) 0.011(3) 0.002(3) -0.001(3)
C34 0.029(4) 0.017(4) 0.035(5) -0.004(3) 0.017(4) -0.002(3)
C35 0.046(5) 0.017(4) 0.026(4) -0.003(3) 0.023(4) -0.001(3)
C36 0.020(4) 0.028(4) 0.021(4) 0.003(3) 0.007(3) 0.000(3)
O1 0.033(3) 0.025(3) 0.030(3) 0.005(2) 0.008(2) 0.001(2)
O2 0.028(3) 0.022(3) 0.019(3) 0.008(2) 0.007(2) 0.001(2)
Sb1A 0.0185(3) 0.0189(5) 0.0178(4) -0.0012(4) 0.0075(3) -0.0008(3)
F1A 0.0258(15) 0.027(3) 0.026(2) 0.000(2) 0.0116(15) 0.000(2)
F2A 0.0258(15) 0.027(3) 0.026(2) 0.000(2) 0.0116(15) 0.000(2)
F3A 0.0258(15) 0.027(3) 0.026(2) 0.000(2) 0.0116(15) 0.000(2)
Sb1B 0.0185(3) 0.0189(5) 0.0178(4) -0.0012(4) 0.0075(3) -0.0008(3)
F1B 0.0258(15) 0.027(3) 0.026(2) 0.000(2) 0.0116(15) 0.000(2)
F2B 0.0258(15) 0.027(3) 0.026(2) 0.000(2) 0.0116(15) 0.000(2)
F3B 0.0258(15) 0.027(3) 0.026(2) 0.000(2) 0.0116(15) 0.000(2)

loop_
_atom_type_symbol
_atom_type_description
_atom_type_scat_dispersion_real
_atom_type_scat_dispersion_imag
_atom_type_scat_source
C C 0.0033 0.0016 'International Tables Vol C Tables 4.2.6.8 and 6.1.1.4'
H H 0.0000 0.0000 'International Tables Vol C Tables 4.2.6.8 and 6.1.1.4'
O O 0.0106 0.0060 'International Tables Vol C Tables 4.2.6.8 and 6.1.1.4'
F F 0.0171 0.0103 'International Tables Vol C Tables 4.2.6.8 and 6.1.1.4'
As As 0.0499 2.0058 'International Tables Vol C Tables 4.2.6.8 and 6.1.1.4'
Sb Sb -0.5866 1.5461 'International Tables Vol C Tables 4.2.6.8 and 6.1.1.4'

loop_
_geom_angle_atom_site_label_1
_geom_angle_atom_site_label_2
_geom_angle_atom_site_label_3
_geom_angle
_geom_angle_site_symmetry_1
_geom_angle_site_symmetry_3
_geom_angle_publ_flag
O1 As1 C13 108.2(3) . . ?
O1 As1 C1 110.6(3) . . ?
C13 As1 C1 105.2(3) . . ?
O1 As1 C7 113.3(3) . . ?
C13 As1 C7 111.5(3) . . ?
C1 As1 C7 107.7(3) . . ?
C6 C1 C2 120.5(7) . . ?
C6 C1 As1 119.3(6) . . ?
C2 C1 As1 120.1(6) . . ?
C3 C2 C1 118.3(8) . . ?
C2 C3 C4 121.1(9) . . ?
C5 C4 C3 119.4(8) . . ?
C4 C5 C6 121.4(8) . . ?
C5 C6 C1 119.2(7) . . ?
C8 C7 C12 122.0(8) . . ?
C8 C7 As1 120.1(6) . . ?
C12 C7 As1 117.8(6) . . ?
C9 C8 C7 117.7(8) . . ?
C10 C9 C8 121.8(8) . . ?
C9 C10 C11 121.0(8) . . ?
C10 C11 C12 119.3(9) . . ?
C7 C12 C11 118.2(8) . . ?
C14 C13 C18 119.9(7) . . ?
C14 C13 As1 120.8(6) . . ?
C18 C13 As1 118.7(6) . . ?
C13 C14 C15 119.1(8) . . ?
C16 C15 C14 120.0(8) . . ?
C15 C16 C17 121.2(8) . . ?
C18 C17 C16 119.2(8) . . ?
C17 C18 C13 120.5(8) . . ?
O2 As2 C31 112.1(3) . . ?
O2 As2 C19 113.0(3) . . ?
C31 As2 C19 110.2(3) . . ?
O2 As2 C25 105.9(3) . . ?
C31 As2 C25 107.9(3) . . ?
C19 As2 C25 107.5(3) . . ?
C24 C19 C20 120.9(7) . . ?
C24 C19 As2 118.7(6) . . ?
C20 C19 As2 120.3(6) . . ?
C21 C20 C19 118.7(7) . . ?
C22 C21 C20 120.5(8) . . ?
C23 C22 C21 120.3(7) . . ?
C22 C23 C24 120.8(8) . . ?
C23 C24 C19 118.8(7) . . ?
C26 C25 C30 120.7(7) . . ?
C26 C25 As2 119.0(6) . . ?
C30 C25 As2 120.3(6) . . ?
C27 C26 C25 121.0(8) . . ?
C26 C27 C28 119.2(8) . . ?
C29 C28 C27 119.0(8) . . ?
C30 C29 C28 121.3(8) . . ?
C29 C30 C25 118.7(8) . . ?
C36 C31 C32 119.7(7) . . ?
C36 C31 As2 120.0(5) . . ?
C32 C31 As2 120.2(6) . . ?
C33 C32 C31 119.7(7) . . ?
C32 C33 C34 120.2(7) . . ?
C35 C34 C33 120.0(7) . . ?
C34 C35 C36 120.7(7) . . ?
C35 C36 C31 119.6(7) . . ?
As1 O1 Sb1A 140.1(3) . . ?
As1 O1 Sb1B 157.7(3) . . ?
As2 O2 Sb1A 130.0(3) . . ?
As2 O2 Sb1B 125.8(3) . . ?
F3A Sb1A F2A 88.2(7) . . ?
F3A Sb1A F1A 71.8(6) . . ?
F2A Sb1A F1A 83.5(10) . . ?
F3A Sb1A O2 81.8(4) . . ?
F2A Sb1A O2 84.7(8) . . ?
F1A Sb1A O2 151.2(5) . . ?
F3A Sb1A O1 74.0(4) . . ?
F2A Sb1A O1 162.0(6) . . ?
F1A Sb1A O1 93.4(6) . . ?
O2 Sb1A O1 89.81(19) . . ?
F3B Sb1B F2B 87.2(3) . . ?
F3B Sb1B F1B 78.4(3) . . ?
F2B Sb1B F1B 89.5(5) . . ?
F3B Sb1B O2 80.1(2) . . ?
F2B Sb1B O2 83.7(4) . . ?
F1B Sb1B O2 157.8(3) . . ?
F3B Sb1B O1 80.5(2) . . ?
F2B Sb1B O1 166.8(3) . . ?
F1B Sb1B O1 92.8(3) . . ?
O2 Sb1B O1 89.37(19) . . ?

loop_
_geom_bond_atom_site_label_1
_geom_bond_atom_site_label_2
_geom_bond_distance
_geom_bond_site_symmetry_2
_geom_bond_publ_flag
As1 O1 1.666(5) . ?
As1 C13 1.909(8) . ?
As1 C1 1.912(8) . ?
As1 C7 1.923(7) . ?
C1 C6 1.393(11) . ?
C1 C2 1.407(11) . ?
C2 C3 1.386(13) . ?
C3 C4 1.392(14) . ?
C4 C5 1.369(13) . ?
C5 C6 1.380(12) . ?
C7 C8 1.389(11) . ?
C7 C12 1.394(12) . ?
C8 C9 1.374(12) . ?
C9 C10 1.364(14) . ?
C10 C11 1.377(14) . ?
C11 C12 1.405(13) . ?
C13 C14 1.381(11) . ?
C13 C18 1.386(11) . ?
C14 C15 1.402(12) . ?
C15 C16 1.355(13) . ?
C16 C17 1.381(12) . ?
C17 C18 1.374(12) . ?
As2 O2 1.682(5) . ?
As2 C31 1.909(7) . ?
As2 C19 1.909(7) . ?
As2 C25 1.930(8) . ?
C19 C24 1.403(11) . ?
C19 C20 1.405(11) . ?
C20 C21 1.397(11) . ?
C21 C22 1.395(12) . ?
C22 C23 1.377(12) . ?
C23 C24 1.398(11) . ?
C25 C26 1.371(11) . ?
C25 C30 1.391(11) . ?
C26 C27 1.363(11) . ?
C27 C28 1.414(13) . ?
C28 C29 1.381(13) . ?
C29 C30 1.373(12) . ?
C31 C36 1.389(11) . ?
C31 C32 1.400(10) . ?
C32 C33 1.383(11) . ?
C33 C34 1.388(12) . ?
C34 C35 1.372(12) . ?
C35 C36 1.386(11) . ?
O1 Sb1A 2.363(6) . ?
O1 Sb1B 2.368(5) . ?
O2 Sb1A 2.300(5) . ?
O2 Sb1B 2.313(5) . ?
Sb1A F3A 1.918(13) . ?
Sb1A F2A 1.96(3) . ?
Sb1A F1A 2.10(2) . ?
Sb1B F3B 1.898(7) . ?
Sb1B F2B 1.967(14) . ?
Sb1B F1B 2.025(11) . ?
